data_7039074
loop_
_publ_author_name
'Hoidn, Christian M.'
'Wolf, Robert'

_publ_section_title
;
 Reaction of a 2,4,6-triphenylphosphinine ferrate anion with
 electrophiles: a new route to phosphacyclohexadienyl complexes.
;
_journal_issue 21
_journal_name_full 'Dalton transactions (Cambridge, England : 2003)'
_journal_page_first 8875
_journal_page_last 8884
_journal_paper_doi 10.1039/c6dt00336b
_journal_volume 45
_journal_year 2016
_chemical_formula_moiety 'C33 H33 Fe P'
_chemical_formula_sum 'C33 H33 Fe P'
_chemical_formula_weight 516.41
_space_group_crystal_system monoclinic
_space_group_IT_number 14
_space_group_name_Hall '-P 2ybc'
_space_group_name_H-M_alt 'P 1 21/c 1'
_symmetry_space_group_name_Hall '-P 2ybc'
_symmetry_space_group_name_H-M 'P 1 21/c 1'
_atom_sites_solution_hydrogens geom
_audit_creation_date 2016-01-20
_audit_creation_method
;
Olex2 1.2
(compiled 2015.09.30 svn.r3233 for OlexSys, GUI svn.r5103)
;
_audit_update_record
;
2016-01-20 deposited with the CCDC.
2016-04-19 downloaded from the CCDC.
;
_cell_angle_alpha 90
_cell_angle_beta 91.5613(11)
_cell_angle_gamma 90
_cell_formula_units_Z 4
_cell_length_a 8.55009(11)
_cell_length_b 19.9687(3)
_cell_length_c 15.16204(17)
_cell_measurement_reflns_used 8870
_cell_measurement_temperature 123.00(14)
_cell_measurement_theta_max 66.5010
_cell_measurement_theta_min 5.1530
_cell_volume 2587.72(6)
_computing_cell_refinement
;
CrysAlisPro, Agilent Technologies,
Version 1.171.37.35 (release 13-08-2014 CrysAlis171 .NET)
(compiled Aug 13 2014,18:06:01)
;
_computing_data_collection
;
CrysAlisPro, Agilent Technologies,
Version 1.171.37.35 (release 13-08-2014 CrysAlis171 .NET)
(compiled Aug 13 2014,18:06:01)
;
_computing_data_reduction
;
CrysAlisPro, Agilent Technologies,
Version 1.171.37.35 (release 13-08-2014 CrysAlis171 .NET)
(compiled Aug 13 2014,18:06:01)
;
_computing_molecular_graphics 'Olex2 (Dolomanov et al., 2009)'
_computing_publication_material 'Olex2 (Dolomanov et al., 2009)'
_computing_structure_refinement 'ShelXL (Sheldrick, 2015)'
_diffrn_ambient_environment N~2~
_diffrn_ambient_temperature 123.(1)
_diffrn_detector 'CCD plate'
_diffrn_detector_area_resol_mean 5.2548
_diffrn_detector_type AtlasS2
_diffrn_measured_fraction_theta_full 0.993
_diffrn_measured_fraction_theta_max 0.993
_diffrn_measurement_details
;
  1 omega   16.00  107.00   1.0000   10.0000
omega____ theta____ kappa____ phi______ frames
    -       41.5337   38.0000 -120.0000 91

  2 omega   12.00   85.00   1.0000   10.0000
omega____ theta____ kappa____ phi______ frames
    -       41.5337   57.0000  -30.0000 73

  3 omega   28.00   65.00   1.0000   40.0000
omega____ theta____ kappa____ phi______ frames
    -       93.5000  -30.0000 -150.0000 37

  4 omega   21.00   76.00   1.0000   40.0000
omega____ theta____ kappa____ phi______ frames
    -       93.5000  -61.0000 -180.0000 55

  5 omega   82.00  113.00   1.0000   40.0000
omega____ theta____ kappa____ phi______ frames
    -       93.5000  -61.0000 -180.0000 31

  6 omega   16.00   55.00   1.0000   40.0000
omega____ theta____ kappa____ phi______ frames
    -       93.5000  -30.0000  -60.0000 39

  7 omega   27.00   62.00   1.0000   40.0000
omega____ theta____ kappa____ phi______ frames
    -       93.5000  -30.0000 -180.0000 35

  8 omega   26.00   55.00   1.0000   40.0000
omega____ theta____ kappa____ phi______ frames
    -       93.5000  -30.0000  -30.0000 29

  9 omega   34.00   70.00   1.0000   40.0000
omega____ theta____ kappa____ phi______ frames
    -       93.5000  -95.0000  150.0000 36

 10 omega   79.00  119.00   1.0000   40.0000
omega____ theta____ kappa____ phi______ frames
    -       93.5000  125.0000   90.0000 40

 11 omega  134.00  160.00   1.0000   40.0000
omega____ theta____ kappa____ phi______ frames
    -       93.5000  125.0000   90.0000 26

 12 omega   69.00  155.00   1.0000   40.0000
omega____ theta____ kappa____ phi______ frames
    -       93.5000   45.0000   60.0000 86

 13 omega   65.00   91.00   1.0000   40.0000
omega____ theta____ kappa____ phi______ frames
    -       93.5000   61.0000  -90.0000 26

 14 omega  117.00  163.00   1.0000   40.0000
omega____ theta____ kappa____ phi______ frames
    -       93.5000   61.0000  -90.0000 46

 15 omega   35.00  126.00   1.0000   40.0000
omega____ theta____ kappa____ phi______ frames
    -       93.5000  -92.0000 -164.2730 91

 16 omega  -99.00  -18.00   1.0000   10.0000
omega____ theta____ kappa____ phi______ frames
    -      -41.5337  125.0000   30.0000 81

 17 omega    8.00  120.00   1.0000   10.0000
omega____ theta____ kappa____ phi______ frames
    -       41.5337   77.0000   90.0000 112

 18 omega   66.00  168.00   1.0000   40.0000
omega____ theta____ kappa____ phi______ frames
    -       93.5000   45.0000  -30.0000 102

 19 omega   63.00   89.00   1.0000   40.0000
omega____ theta____ kappa____ phi______ frames
    -       93.5000   61.0000 -150.0000 26
;
_diffrn_measurement_device 'four-circle diffractometer'
_diffrn_measurement_device_type 'Xcalibur, AtlasS2, Gemini ultra'
_diffrn_measurement_method '\w scans'
_diffrn_orient_matrix_UB_11 0.1117393000
_diffrn_orient_matrix_UB_12 0.0111027000
_diffrn_orient_matrix_UB_13 -0.0766680000
_diffrn_orient_matrix_UB_21 0.1375234000
_diffrn_orient_matrix_UB_22 0.0094647000
_diffrn_orient_matrix_UB_23 0.0666168000
_diffrn_orient_matrix_UB_31 0.0334934000
_diffrn_orient_matrix_UB_32 -0.0757461000
_diffrn_orient_matrix_UB_33 -0.0029464000
_diffrn_radiation_monochromator mirror
_diffrn_radiation_probe x-ray
_diffrn_radiation_type CuK\a
_diffrn_radiation_wavelength 1.54184
_diffrn_reflns_av_R_equivalents 0.0318
_diffrn_reflns_av_unetI/netI 0.0270
_diffrn_reflns_Laue_measured_fraction_full 0.993
_diffrn_reflns_Laue_measured_fraction_max 0.993
_diffrn_reflns_limit_h_max 9
_diffrn_reflns_limit_h_min -10
_diffrn_reflns_limit_k_max 21
_diffrn_reflns_limit_k_min -23
_diffrn_reflns_limit_l_max 17
_diffrn_reflns_limit_l_min -18
_diffrn_reflns_number 16543
_diffrn_reflns_point_group_measured_fraction_full 0.993
_diffrn_reflns_point_group_measured_fraction_max 0.993
_diffrn_reflns_theta_full 66.723
_diffrn_reflns_theta_max 66.723
_diffrn_reflns_theta_min 3.661
_diffrn_source 'sealed X-ray tube'
_diffrn_source_type 'Enhance Ultra (Cu) X-ray Source'
_exptl_absorpt_coefficient_mu 5.390
_exptl_absorpt_correction_T_max 0.900
_exptl_absorpt_correction_T_min 0.851
_exptl_absorpt_correction_type analytical
_exptl_absorpt_process_details
;
CrysAlisPro, Agilent Technologies,
Version 1.171.37.35 (release 13-08-2014 CrysAlis171 .NET)
(compiled Aug 13 2014,18:06:01)
Analytical numeric absorption correction using a multifaceted crystal
            model based on expressions derived by R.C. Clark & J.S. Reid.
(Clark, R. C. & Reid, J. S. (1995). Acta Cryst. A51, 887-897)
Empirical absorption correction using spherical harmonics,
 implemented in SCALE3 ABSPACK scaling algorithm.
;
_exptl_crystal_colour 'clear orange'
_exptl_crystal_colour_lustre clear
_exptl_crystal_colour_primary orange
_exptl_crystal_density_diffrn 1.326
_exptl_crystal_description plank
_exptl_crystal_F_000 1088
_exptl_crystal_size_max 0.1665
_exptl_crystal_size_mid 0.1053
_exptl_crystal_size_min 0.1052
_refine_diff_density_max 0.649
_refine_diff_density_min -0.397
_refine_diff_density_rms 0.055
_refine_ls_extinction_method none
_refine_ls_goodness_of_fit_ref 1.075
_refine_ls_hydrogen_treatment constr
_refine_ls_matrix_type full
_refine_ls_number_parameters 321
_refine_ls_number_reflns 4548
_refine_ls_number_restraints 0
_refine_ls_restrained_S_all 1.075
_refine_ls_R_factor_all 0.0363
_refine_ls_R_factor_gt 0.0332
_refine_ls_shift/su_max 0.001
_refine_ls_shift/su_mean 0.000
_refine_ls_structure_factor_coef Fsqd
_refine_ls_weighting_details 'w=1/[\s^2^(Fo^2^)+(0.0366P)^2^+2.1542P] where P=(Fo^2^+2Fc^2^)/3'
_refine_ls_weighting_scheme calc
_refine_ls_wR_factor_gt 0.0803
_refine_ls_wR_factor_ref 0.0857
_reflns_Friedel_coverage 0.000
_reflns_number_gt 4275
_reflns_number_total 4548
_reflns_threshold_expression 'I > 2\s(I)'
_cod_data_source_file c6dt00336b2.cif
_cod_data_source_block cmh060_mp
_cod_depositor_comments 'Adding full bibliography for 7039074--7039080.cif.'
_cod_original_cell_volume 2587.71(5)
_cod_database_code 7039074
_chemical_oxdiff_formula C33H33FeP
_chemical_oxdiff_usercomment Hexan-Fraktion
_shelx_space_group_comment
;
The symmetry employed for this shelxl refinement is uniquely defined
by the following loop, which should always be used as a source of
symmetry information in preference to the above space-group names.
They are only intended as comments.
;
_reflns_odcompleteness_completeness 98.39
_reflns_odcompleteness_iscentric 1
_reflns_odcompleteness_theta 66.97
_olex2_refinement_description
;
1. Others
 Fixed Uiso: H1(0.023) H2(0.024) H4(0.02) H11A(0.042) H11B(0.042) H11C(0.042)
 H12A(0.04) H12B(0.04) H12C(0.04) H13A(0.037) H13B(0.037) H13C(0.037)
 H14A(0.036) H14B(0.036) H14C(0.036) H15A(0.037) H15B(0.037) H15C(0.037)
 H17(0.029) H18(0.037) H19(0.038) H20(0.043) H21(0.039) H23(0.027) H24(0.032)
 H25(0.033) H26(0.031) H27(0.026) H29(0.031) H30(0.039) H31(0.041) H32(0.038)
 H33(0.031)
 Fixed X: H1(0.7589) H2(0.6759) H4(0.5543) H11A(0.2543) H11B(0.0778)
 H11C(0.1802) H12A(0.4764) H12B(0.3088) H12C(0.4061) H13A(0.3943) H13B(0.3077)
 H13C(0.4781) H14A(0.1752) H14B(0.1042) H14C(0.2825) H15A(0.0829) H15B(-0.0352)
 H15C(0.1014) H17(0.8911) H18(0.9522) H19(0.8152) H20(0.6145) H21(0.5532)
 H23(0.8747) H24(0.9989) H25(0.9197) H26(0.7161) H27(0.5933) H29(0.3894)
 H30(0.2361) H31(0.1382) H32(0.1995) H33(0.3563)
 Fixed Y: H1(0.7255) H2(0.6006) H4(0.7644) H11A(0.5838) H11B(0.594)
 H11C(0.6556) H12A(0.5064) H12B(0.4789) H12C(0.5146) H13A(0.6015) H13B(0.536)
 H13C(0.5504) H14A(0.7559) H14B(0.6934) H14C(0.7102) H15A(0.7421) H15B(0.7253)
 H15C(0.7761) H17(0.714) H18(0.6568) H19(0.5618) H20(0.5245) H21(0.5804)
 H23(0.5942) H24(0.5476) H25(0.574) H26(0.6493) H27(0.6971) H29(0.8389)
 H30(0.9329) H31(0.9876) H32(0.9484) H33(0.855)
 Fixed Z: H1(0.328) H2(0.2592) H4(0.1062) H11A(0.3834) H11B(0.356)
 H11C(0.3857) H12A(0.2041) H12B(0.2225) H12C(0.2979) H13A(-0.0039) H13B(0.0242)
 H13C(0.0601) H14A(0.0584) H14B(0.0093) H14C(0.0017) H15A(0.2967) H15B(0.219)
 H15C(0.2044) H17(0.4649) H18(0.5932) H19(0.6299) H20(0.5374) H21(0.4083)
 H23(0.1646) H24(0.0464) H25(-0.0966) H26(-0.1206) H27(-0.0027) H29(0.0878)
 H30(0.0701) H31(0.1912) H32(0.3312) H33(0.3503)
;
_shelx_shelxl_version_number 2014/7
_olex2_submission_special_instructions 'No special instructions were received'

loop_
_space_group_symop_operation_xyz
'x, y, z'
'-x, y+1/2, -z+1/2'
'-x, -y, -z'
'x, -y-1/2, z-1/2'

loop_
_atom_site_label
_atom_site_type_symbol
_atom_site_fract_x
_atom_site_fract_y
_atom_site_fract_z
_atom_site_U_iso_or_equiv
_atom_site_adp_type
_atom_site_occupancy
_atom_site_site_symmetry_order
_atom_site_calc_flag
_atom_site_refinement_flags_posn
Fe1 Fe 0.41768(3) 0.67499(2) 0.21096(2) 0.01414(10) Uani 1 1 d .
P1 P 0.47959(6) 0.73125(3) 0.33918(3) 0.02041(13) Uani 1 1 d .
C1 C 0.6781(2) 0.69196(11) 0.33896(13) 0.0190(4) Uani 1 1 d .
H1 H 0.7589 0.7255 0.3280 0.023 Uiso 1 1 calc R
C2 C 0.6473(2) 0.64815(12) 0.25674(12) 0.0196(4) Uani 1 1 d .
H2 H 0.6759 0.6006 0.2592 0.024 Uiso 1 1 calc R
C3 C 0.6461(2) 0.68223(10) 0.17185(13) 0.0176(4) Uani 1 1 d .
C4 C 0.5743(2) 0.74630(10) 0.16550(13) 0.0170(4) Uani 1 1 d .
H4 H 0.5543 0.7644 0.1062 0.020 Uiso 1 1 calc R
C5 C 0.4870(2) 0.77410(10) 0.23555(13) 0.0183(4) Uani 1 1 d .
C6 C 0.2253(2) 0.62462(10) 0.26120(13) 0.0191(4) Uani 1 1 d .
C7 C 0.3128(2) 0.57994(10) 0.20837(13) 0.0188(4) Uani 1 1 d .
C8 C 0.3146(2) 0.60639(10) 0.12079(13) 0.0177(4) Uani 1 1 d .
C9 C 0.2312(2) 0.66838(10) 0.11945(13) 0.0181(4) Uani 1 1 d .
C10 C 0.1746(2) 0.67964(10) 0.20649(14) 0.0187(4) Uani 1 1 d .
C11 C 0.1804(3) 0.61349(12) 0.35503(14) 0.0277(5) Uani 1 1 d .
H11A H 0.2543 0.5838 0.3834 0.042 Uiso 1 1 calc GR
H11B H 0.0778 0.5940 0.3560 0.042 Uiso 1 1 calc GR
H11C H 0.1802 0.6556 0.3857 0.042 Uiso 1 1 calc GR
C12 C 0.3823(3) 0.51405(11) 0.23568(15) 0.0268(5) Uani 1 1 d .
H12A H 0.4764 0.5064 0.2041 0.040 Uiso 1 1 calc GR
H12B H 0.3088 0.4789 0.2225 0.040 Uiso 1 1 calc GR
H12C H 0.4061 0.5146 0.2979 0.040 Uiso 1 1 calc GR
C13 C 0.3795(3) 0.57031(11) 0.04335(14) 0.0244(5) Uani 1 1 d .
H13A H 0.3943 0.6015 -0.0039 0.037 Uiso 1 1 calc GR
H13B H 0.3077 0.5360 0.0242 0.037 Uiso 1 1 calc GR
H13C H 0.4781 0.5504 0.0601 0.037 Uiso 1 1 calc GR
C14 C 0.1950(3) 0.71076(11) 0.04007(14) 0.0238(5) Uani 1 1 d .
H14A H 0.1752 0.7559 0.0584 0.036 Uiso 1 1 calc GR
H14B H 0.1042 0.6934 0.0093 0.036 Uiso 1 1 calc GR
H14C H 0.2825 0.7102 0.0017 0.036 Uiso 1 1 calc GR
C15 C 0.0718(2) 0.73581(11) 0.23412(15) 0.0247(5) Uani 1 1 d .
H15A H 0.0829 0.7421 0.2967 0.037 Uiso 1 1 calc GR
H15B H -0.0352 0.7253 0.2190 0.037 Uiso 1 1 calc GR
H15C H 0.1014 0.7761 0.2044 0.037 Uiso 1 1 calc GR
C16 C 0.7149(2) 0.65381(11) 0.42203(13) 0.0192(4) Uani 1 1 d .
C17 C 0.8349(3) 0.67577(11) 0.47892(15) 0.0239(5) Uani 1 1 d .
H17 H 0.8911 0.7140 0.4649 0.029 Uiso 1 1 calc R
C18 C 0.8716(3) 0.64146(12) 0.55600(15) 0.0305(5) Uani 1 1 d .
H18 H 0.9522 0.6568 0.5932 0.037 Uiso 1 1 calc R
C19 C 0.7901(3) 0.58485(13) 0.57814(15) 0.0313(5) Uani 1 1 d .
H19 H 0.8152 0.5618 0.6299 0.038 Uiso 1 1 calc R
C20 C 0.6706(3) 0.56258(13) 0.52262(16) 0.0358(6) Uani 1 1 d .
H20 H 0.6145 0.5245 0.5374 0.043 Uiso 1 1 calc R
C21 C 0.6335(3) 0.59631(13) 0.44529(16) 0.0325(6) Uani 1 1 d .
H21 H 0.5532 0.5804 0.4083 0.039 Uiso 1 1 calc R
C22 C 0.7191(2) 0.65078(10) 0.09460(14) 0.0188(4) Uani 1 1 d .
C23 C 0.8423(2) 0.60555(10) 0.10751(15) 0.0223(5) Uani 1 1 d .
H23 H 0.8747 0.5942 0.1646 0.027 Uiso 1 1 calc R
C24 C 0.9168(3) 0.57740(11) 0.03654(16) 0.0270(5) Uani 1 1 d .
H24 H 0.9989 0.5476 0.0464 0.032 Uiso 1 1 calc R
C25 C 0.8699(3) 0.59331(11) -0.04908(16) 0.0279(5) Uani 1 1 d .
H25 H 0.9197 0.5740 -0.0966 0.033 Uiso 1 1 calc R
C26 C 0.7482(3) 0.63829(11) -0.06335(15) 0.0255(5) Uani 1 1 d .
H26 H 0.7161 0.6493 -0.1206 0.031 Uiso 1 1 calc R
C27 C 0.6743(3) 0.66674(10) 0.00763(14) 0.0217(4) Uani 1 1 d .
H27 H 0.5933 0.6971 -0.0027 0.026 Uiso 1 1 calc R
C28 C 0.3898(2) 0.83518(10) 0.22152(14) 0.0201(4) Uani 1 1 d .
C29 C 0.3518(3) 0.86050(11) 0.13731(15) 0.0260(5) Uani 1 1 d .
H29 H 0.3894 0.8389 0.0878 0.031 Uiso 1 1 calc R
C30 C 0.2593(3) 0.91699(12) 0.12655(17) 0.0326(5) Uani 1 1 d .
H30 H 0.2361 0.9329 0.0701 0.039 Uiso 1 1 calc R
C31 C 0.2012(3) 0.94999(12) 0.19884(18) 0.0340(6) Uani 1 1 d .
H31 H 0.1382 0.9876 0.1912 0.041 Uiso 1 1 calc R
C32 C 0.2378(3) 0.92643(12) 0.28219(17) 0.0319(5) Uani 1 1 d .
H32 H 0.1995 0.9484 0.3312 0.038 Uiso 1 1 calc R
C33 C 0.3317(3) 0.86993(11) 0.29353(15) 0.0261(5) Uani 1 1 d .
H33 H 0.3563 0.8550 0.3503 0.031 Uiso 1 1 calc R

loop_
_atom_site_aniso_label
_atom_site_aniso_U_11
_atom_site_aniso_U_22
_atom_site_aniso_U_33
_atom_site_aniso_U_23
_atom_site_aniso_U_13
_atom_site_aniso_U_12
Fe1 0.01430(17) 0.01535(17) 0.01278(16) 0.00043(11) 0.00066(11) -0.00129(12)
P1 0.0214(3) 0.0216(3) 0.0182(3) -0.0014(2) 0.0000(2) -0.0002(2)
C1 0.0188(10) 0.0201(10) 0.0180(10) 0.0000(8) 0.0003(8) -0.0020(8)
C2 0.0137(9) 0.0338(12) 0.0112(9) 0.0026(8) -0.0011(7) -0.0108(8)
C3 0.0132(10) 0.0203(10) 0.0193(10) 0.0012(8) -0.0004(8) -0.0025(8)
C4 0.0160(10) 0.0178(10) 0.0172(10) 0.0020(8) -0.0004(8) -0.0022(8)
C5 0.0170(10) 0.0186(10) 0.0192(10) -0.0026(8) -0.0005(8) -0.0043(8)
C6 0.0171(10) 0.0216(10) 0.0187(10) 0.0005(8) 0.0015(8) -0.0064(8)
C7 0.0167(10) 0.0184(10) 0.0212(10) -0.0001(8) -0.0004(8) -0.0045(8)
C8 0.0153(9) 0.0189(10) 0.0189(10) -0.0018(8) -0.0004(8) -0.0039(8)
C9 0.0153(10) 0.0209(11) 0.0179(10) -0.0008(8) -0.0021(8) -0.0028(8)
C10 0.0144(10) 0.0210(11) 0.0207(10) -0.0016(8) 0.0011(8) -0.0031(8)
C11 0.0298(12) 0.0314(13) 0.0222(11) 0.0025(9) 0.0069(9) -0.0070(10)
C12 0.0315(12) 0.0192(11) 0.0297(12) 0.0028(9) -0.0026(9) -0.0018(9)
C13 0.0265(11) 0.0247(11) 0.0221(11) -0.0069(9) 0.0029(9) -0.0037(9)
C14 0.0254(11) 0.0255(11) 0.0201(10) 0.0024(9) -0.0051(9) -0.0026(9)
C15 0.0169(10) 0.0271(12) 0.0303(12) -0.0039(9) 0.0038(9) 0.0012(9)
C16 0.0170(10) 0.0220(11) 0.0186(10) -0.0006(8) -0.0002(8) 0.0018(8)
C17 0.0228(11) 0.0236(11) 0.0251(11) 0.0002(9) -0.0031(9) -0.0020(9)
C18 0.0281(12) 0.0354(13) 0.0274(12) 0.0000(10) -0.0110(10) -0.0026(10)
C19 0.0335(13) 0.0366(14) 0.0234(11) 0.0080(10) -0.0060(10) -0.0001(10)
C20 0.0393(14) 0.0357(14) 0.0320(13) 0.0120(11) -0.0073(11) -0.0124(11)
C21 0.0322(13) 0.0379(14) 0.0267(12) 0.0068(10) -0.0102(10) -0.0130(11)
C22 0.0152(10) 0.0174(10) 0.0240(11) -0.0006(8) 0.0012(8) -0.0038(8)
C23 0.0191(10) 0.0197(11) 0.0280(11) -0.0025(9) -0.0025(9) -0.0004(8)
C24 0.0185(10) 0.0228(11) 0.0396(13) -0.0074(10) -0.0012(9) 0.0025(9)
C25 0.0255(11) 0.0242(12) 0.0344(13) -0.0100(9) 0.0110(9) -0.0023(9)
C26 0.0294(12) 0.0249(11) 0.0226(11) -0.0003(9) 0.0063(9) -0.0026(9)
C27 0.0208(11) 0.0204(11) 0.0240(11) 0.0022(8) 0.0043(9) 0.0016(8)
C28 0.0161(10) 0.0196(11) 0.0246(11) -0.0027(8) 0.0019(8) -0.0039(8)
C29 0.0289(12) 0.0224(11) 0.0267(11) -0.0010(9) 0.0012(9) 0.0019(9)
C30 0.0343(13) 0.0250(12) 0.0382(14) 0.0037(10) -0.0056(10) 0.0028(10)
C31 0.0266(12) 0.0209(12) 0.0543(16) -0.0046(11) -0.0042(11) 0.0049(10)
C32 0.0276(12) 0.0247(12) 0.0438(14) -0.0111(10) 0.0067(10) 0.0012(10)
C33 0.0257(11) 0.0255(12) 0.0272(11) -0.0047(9) 0.0026(9) -0.0026(9)

loop_
_atom_type_symbol
_atom_type_description
_atom_type_scat_dispersion_real
_atom_type_scat_dispersion_imag
_atom_type_scat_source
C C 0.0181 0.0091 'International Tables Vol C Tables 4.2.6.8 and 6.1.1.4'
H H 0.0000 0.0000 'International Tables Vol C Tables 4.2.6.8 and 6.1.1.4'
Fe Fe -1.1336 3.1974 'International Tables Vol C Tables 4.2.6.8 and 6.1.1.4'
P P 0.2955 0.4335 'International Tables Vol C Tables 4.2.6.8 and 6.1.1.4'

loop_
_exptl_crystal_face_index_h
_exptl_crystal_face_index_k
_exptl_crystal_face_index_l
_exptl_crystal_face_perp_dist
_exptl_oxdiff_crystal_face_indexfrac_h
_exptl_oxdiff_crystal_face_indexfrac_k
_exptl_oxdiff_crystal_face_indexfrac_l
_exptl_oxdiff_crystal_face_x
_exptl_oxdiff_crystal_face_y
_exptl_oxdiff_crystal_face_z
0 -13 -1 0.0418 -0.0021 -13.0022 -0.9944 -0.0684 -0.1896 0.9877
0 13 1 0.0684 0.0021 13.0022 0.9944 0.0684 0.1896 -0.9877
5 -2 4 0.0829 4.9933 -1.9902 4.0012 0.2291 0.9344 0.3062
-5 1 -4 0.0783 -4.9935 0.9900 -4.0007 -0.2402 -0.9439 -0.2305
1 -5 9 0.0338 0.9949 -5.0015 9.0062 -0.6348 0.6895 0.3856
1 -13 -1 0.0529 0.9969 -12.9999 -0.9947 0.0433 -0.0522 1.0210
1 -10 -6 0.0555 0.9992 -9.9978 -5.9985 0.4605 -0.3568 0.8084
-1 13 0 0.0574 -0.9965 13.0003 -0.0058 0.0334 -0.0144 -1.0181
5 -4 -5 0.0850 4.9960 -3.9878 -5.0021 0.8975 0.3161 0.4841
3 11 -4 0.0834 3.0005 11.0102 -4.0080 0.7648 0.2498 -0.7217
-4 -5 5 0.0612 -3.9987 -5.0117 5.0060 -0.8863 -0.2639 0.2309
-5 -2 1 0.0639 -4.9958 -2.0121 1.0030 -0.6575 -0.6393 -0.0179
6 1 -1 0.0905 5.9946 1.0142 -1.0029 0.7580 0.7672 0.1269
0 -6 -9 0.0500 0.0020 -5.9984 -9.0014 0.6237 -0.6561 0.4809
0 3 10 0.0426 -0.0029 2.9975 10.0033 -0.7340 0.6944 -0.2566
-1 9 -7 0.0788 -0.9949 9.0017 -7.0072 0.5260 -0.5184 -0.6945
0 12 -4 0.0616 0.0037 12.0036 -4.0075 0.4409 -0.1529 -0.8973
0 -6 9 0.0286 -0.0043 -6.0040 9.0070 -0.7577 0.5426 0.4281

loop_
_geom_angle_atom_site_label_1
_geom_angle_atom_site_label_2
_geom_angle_atom_site_label_3
_geom_angle
C2 Fe1 P1 70.02(6)
C3 Fe1 P1 90.63(6)
C3 Fe1 C2 40.58(8)
C3 Fe1 C4 40.09(8)
C3 Fe1 C5 73.72(8)
C3 Fe1 C6 154.15(8)
C3 Fe1 C7 117.74(8)
C3 Fe1 C8 103.96(8)
C3 Fe1 C9 121.69(8)
C3 Fe1 C10 160.26(8)
C4 Fe1 P1 79.07(6)
C4 Fe1 C2 71.67(8)
C4 Fe1 C5 39.92(8)
C4 Fe1 C6 165.58(8)
C4 Fe1 C7 152.79(8)
C4 Fe1 C8 119.32(8)
C4 Fe1 C9 108.00(8)
C5 Fe1 P1 47.90(6)
C5 Fe1 C2 85.77(8)
C5 Fe1 C7 167.28(8)
C5 Fe1 C8 147.01(8)
C6 Fe1 P1 95.30(6)
C6 Fe1 C2 119.14(8)
C6 Fe1 C5 127.67(8)
C6 Fe1 C7 39.77(8)
C6 Fe1 C8 66.73(8)
C7 Fe1 P1 123.16(6)
C7 Fe1 C2 99.65(8)
C7 Fe1 C8 39.69(8)
C8 Fe1 P1 161.61(6)
C8 Fe1 C2 114.32(8)
C9 Fe1 P1 138.41(6)
C9 Fe1 C2 151.56(8)
C9 Fe1 C5 112.63(8)
C9 Fe1 C6 67.52(8)
C9 Fe1 C7 67.20(8)
C9 Fe1 C8 39.76(8)
C10 Fe1 P1 102.30(6)
C10 Fe1 C2 158.75(8)
C10 Fe1 C4 127.52(8)
C10 Fe1 C5 103.95(8)
C10 Fe1 C6 40.31(8)
C10 Fe1 C7 67.28(8)
C10 Fe1 C8 66.97(8)
C10 Fe1 C9 40.29(8)
C1 P1 Fe1 88.94(7)
C5 P1 Fe1 60.24(6)
C5 P1 C1 98.35(9)
P1 C1 H1 110.9
C2 C1 P1 96.00(13)
C2 C1 H1 110.9
C16 C1 P1 112.44(14)
C16 C1 H1 110.9
C16 C1 C2 114.78(17)
Fe1 C2 H2 118.8
C1 C2 Fe1 104.85(14)
C1 C2 H2 118.8
C3 C2 Fe1 67.07(11)
C3 C2 C1 116.56(18)
C3 C2 H2 118.8
C2 C3 Fe1 72.36(11)
C2 C3 C22 120.50(18)
C4 C3 Fe1 70.84(11)
C4 C3 C2 118.26(19)
C4 C3 C22 121.24(18)
C22 C3 Fe1 128.35(14)
Fe1 C4 H4 117.3
C3 C4 Fe1 69.08(11)
C3 C4 H4 117.3
C3 C4 C5 122.24(18)
C5 C4 Fe1 70.48(11)
C5 C4 H4 117.3
P1 C5 Fe1 71.86(7)
C4 C5 Fe1 69.60(11)
C4 C5 P1 119.90(15)
C4 C5 C28 120.91(18)
C28 C5 Fe1 126.49(14)
C28 C5 P1 118.96(15)
C7 C6 Fe1 70.48(11)
C7 C6 C10 108.01(17)
C7 C6 C11 126.33(19)
C10 C6 Fe1 69.48(11)
C10 C6 C11 125.42(19)
C11 C6 Fe1 129.92(15)
C6 C7 Fe1 69.74(11)
C6 C7 C8 108.06(18)
C6 C7 C12 127.23(19)
C8 C7 Fe1 70.61(11)
C8 C7 C12 124.57(19)
C12 C7 Fe1 128.58(14)
C7 C8 Fe1 69.70(11)
C7 C8 C13 124.37(19)
C9 C8 Fe1 69.29(11)
C9 C8 C7 108.38(18)
C9 C8 C13 126.96(19)
C13 C8 Fe1 131.55(14)
C8 C9 Fe1 70.94(11)
C8 C9 C10 107.65(18)
C8 C9 C14 126.41(19)
C10 C9 Fe1 69.50(11)
C10 C9 C14 125.68(19)
C14 C9 Fe1 129.45(14)
C6 C10 Fe1 70.20(11)
C6 C10 C15 125.71(19)
C9 C10 Fe1 70.21(11)
C9 C10 C6 107.88(18)
C9 C10 C15 126.27(19)
C15 C10 Fe1 128.34(14)
C6 C11 H11A 109.5
C6 C11 H11B 109.5
C6 C11 H11C 109.5
H11A C11 H11B 109.5
H11A C11 H11C 109.5
H11B C11 H11C 109.5
C7 C12 H12A 109.5
C7 C12 H12B 109.5
C7 C12 H12C 109.5
H12A C12 H12B 109.5
H12A C12 H12C 109.5
H12B C12 H12C 109.5
C8 C13 H13A 109.5
C8 C13 H13B 109.5
C8 C13 H13C 109.5
H13A C13 H13B 109.5
H13A C13 H13C 109.5
H13B C13 H13C 109.5
C9 C14 H14A 109.5
C9 C14 H14B 109.5
C9 C14 H14C 109.5
H14A C14 H14B 109.5
H14A C14 H14C 109.5
H14B C14 H14C 109.5
C10 C15 H15A 109.5
C10 C15 H15B 109.5
C10 C15 H15C 109.5
H15A C15 H15B 109.5
H15A C15 H15C 109.5
H15B C15 H15C 109.5
C17 C16 C1 119.66(19)
C21 C16 C1 122.48(19)
C21 C16 C17 117.9(2)
C16 C17 H17 119.5
C18 C17 C16 120.9(2)
C18 C17 H17 119.5
C17 C18 H18 119.7
C19 C18 C17 120.6(2)
C19 C18 H18 119.7
C18 C19 H19 120.4
C18 C19 C20 119.2(2)
C20 C19 H19 120.4
C19 C20 H20 119.7
C19 C20 C21 120.7(2)
C21 C20 H20 119.7
C16 C21 H21 119.6
C20 C21 C16 120.8(2)
C20 C21 H21 119.6
C23 C22 C3 119.70(19)
C23 C22 C27 117.72(19)
C27 C22 C3 122.52(19)
C22 C23 H23 119.5
C24 C23 C22 121.0(2)
C24 C23 H23 119.5
C23 C24 H24 119.7
C23 C24 C25 120.5(2)
C25 C24 H24 119.7
C24 C25 H25 120.3
C24 C25 C26 119.4(2)
C26 C25 H25 120.3
C25 C26 H26 120.0
C27 C26 C25 120.0(2)
C27 C26 H26 120.0
C22 C27 H27 119.3
C26 C27 C22 121.3(2)
C26 C27 H27 119.3
C29 C28 C5 122.70(19)
C33 C28 C5 120.31(19)
C33 C28 C29 117.0(2)
C28 C29 H29 119.4
C30 C29 C28 121.2(2)
C30 C29 H29 119.4
C29 C30 H30 119.6
C31 C30 C29 120.7(2)
C31 C30 H30 119.6
C30 C31 H31 120.4
C32 C31 C30 119.2(2)
C32 C31 H31 120.4
C31 C32 H32 119.8
C31 C32 C33 120.4(2)
C33 C32 H32 119.8
C28 C33 H33 119.3
C32 C33 C28 121.5(2)
C32 C33 H33 119.3

loop_
_geom_bond_atom_site_label_1
_geom_bond_atom_site_label_2
_geom_bond_distance
Fe1 P1 2.2946(6)
Fe1 C2 2.133(2)
Fe1 C3 2.061(2)
Fe1 C4 2.085(2)
Fe1 C5 2.096(2)
Fe1 C6 2.089(2)
Fe1 C7 2.099(2)
Fe1 C8 2.111(2)
Fe1 C9 2.089(2)
Fe1 C10 2.080(2)
P1 C1 1.870(2)
P1 C5 1.792(2)
C1 H1 0.9800
C1 C2 1.540(3)
C1 C16 1.498(3)
C2 H2 0.9800
C2 C3 1.456(3)
C3 C4 1.421(3)
C3 C22 1.482(3)
C4 H4 0.9800
C4 C5 1.427(3)
C5 C28 1.488(3)
C6 C7 1.425(3)
C6 C10 1.436(3)
C6 C11 1.500(3)
C7 C8 1.429(3)
C7 C12 1.497(3)
C8 C9 1.429(3)
C8 C13 1.497(3)
C9 C10 1.436(3)
C9 C14 1.497(3)
C10 C15 1.492(3)
C11 H11A 0.9600
C11 H11B 0.9600
C11 H11C 0.9600
C12 H12A 0.9600
C12 H12B 0.9600
C12 H12C 0.9600
C13 H13A 0.9600
C13 H13B 0.9600
C13 H13C 0.9600
C14 H14A 0.9600
C14 H14B 0.9600
C14 H14C 0.9600
C15 H15A 0.9600
C15 H15B 0.9600
C15 H15C 0.9600
C16 C17 1.393(3)
C16 C21 1.393(3)
C17 H17 0.9300
C17 C18 1.383(3)
C18 H18 0.9300
C18 C19 1.374(3)
C19 H19 0.9300
C19 C20 1.380(3)
C20 H20 0.9300
C20 C21 1.382(3)
C21 H21 0.9300
C22 C23 1.397(3)
C22 C27 1.400(3)
C23 H23 0.9300
C23 C24 1.384(3)
C24 H24 0.9300
C24 C25 1.385(3)
C25 H25 0.9300
C25 C26 1.388(3)
C26 H26 0.9300
C26 C27 1.384(3)
C27 H27 0.9300
C28 C29 1.403(3)
C28 C33 1.397(3)
C29 H29 0.9300
C29 C30 1.385(3)
C30 H30 0.9300
C30 C31 1.383(4)
C31 H31 0.9300
C31 C32 1.376(4)
C32 H32 0.9300
C32 C33 1.393(3)
C33 H33 0.9300

loop_
_geom_torsion_atom_site_label_1
_geom_torsion_atom_site_label_2
_geom_torsion_atom_site_label_3
_geom_torsion_atom_site_label_4
_geom_torsion
Fe1 P1 C1 C2 -3.44(11)
Fe1 P1 C1 C16 -123.40(14)
Fe1 P1 C5 C4 -52.30(14)
Fe1 P1 C5 C28 122.27(17)
Fe1 C2 C3 C4 55.80(15)
Fe1 C2 C3 C22 -124.64(18)
Fe1 C3 C4 C5 48.39(17)
Fe1 C3 C22 C23 -118.3(2)
Fe1 C3 C22 C27 64.6(3)
Fe1 C4 C5 P1 53.34(12)
Fe1 C4 C5 C28 -121.12(18)
Fe1 C5 C28 C29 -72.8(3)
Fe1 C5 C28 C33 107.0(2)
Fe1 C6 C7 C8 -60.49(14)
Fe1 C6 C7 C12 123.7(2)
Fe1 C6 C10 C9 60.39(14)
Fe1 C6 C10 C15 -123.6(2)
Fe1 C7 C8 C9 -58.65(13)
Fe1 C7 C8 C13 127.1(2)
Fe1 C8 C9 C10 -60.08(13)
Fe1 C8 C9 C14 125.5(2)
Fe1 C9 C10 C6 -60.38(14)
Fe1 C9 C10 C15 123.6(2)
P1 C1 C2 Fe1 3.83(13)
P1 C1 C2 C3 75.28(18)
P1 C1 C16 C17 -114.36(19)
P1 C1 C16 C21 65.8(2)
P1 C5 C28 C29 -160.87(17)
P1 C5 C28 C33 18.9(3)
C1 P1 C5 Fe1 83.95(8)
C1 P1 C5 C4 31.65(18)
C1 P1 C5 C28 -153.78(16)
C1 C2 C3 Fe1 -95.72(17)
C1 C2 C3 C4 -39.9(3)
C1 C2 C3 C22 139.64(19)
C1 C16 C17 C18 -179.9(2)
C1 C16 C21 C20 -179.8(2)
C2 C1 C16 C17 137.3(2)
C2 C1 C16 C21 -42.6(3)
C2 C3 C4 Fe1 -56.56(15)
C2 C3 C4 C5 -8.2(3)
C2 C3 C22 C23 -27.3(3)
C2 C3 C22 C27 155.60(19)
C3 C4 C5 Fe1 -47.81(17)
C3 C4 C5 P1 5.5(3)
C3 C4 C5 C28 -168.94(18)
C3 C22 C23 C24 -177.44(19)
C3 C22 C27 C26 177.8(2)
C4 C3 C22 C23 152.23(19)
C4 C3 C22 C27 -24.8(3)
C4 C5 C28 C29 13.6(3)
C4 C5 C28 C33 -166.55(19)
C5 P1 C1 C2 -63.15(13)
C5 P1 C1 C16 176.89(15)
C5 C28 C29 C30 179.1(2)
C5 C28 C33 C32 -178.6(2)
C6 C7 C8 Fe1 59.94(14)
C6 C7 C8 C9 1.3(2)
C6 C7 C8 C13 -172.91(19)
C7 C6 C10 Fe1 -60.22(14)
C7 C6 C10 C9 0.2(2)
C7 C6 C10 C15 176.19(19)
C7 C8 C9 Fe1 58.90(13)
C7 C8 C9 C10 -1.2(2)
C7 C8 C9 C14 -175.61(19)
C8 C9 C10 Fe1 61.00(13)
C8 C9 C10 C6 0.6(2)
C8 C9 C10 C15 -175.37(19)
C10 C6 C7 Fe1 59.59(14)
C10 C6 C7 C8 -0.9(2)
C10 C6 C7 C12 -176.74(19)
C11 C6 C7 Fe1 -125.8(2)
C11 C6 C7 C8 173.75(19)
C11 C6 C7 C12 -2.1(3)
C11 C6 C10 Fe1 125.1(2)
C11 C6 C10 C9 -174.53(19)
C11 C6 C10 C15 1.5(3)
C12 C7 C8 Fe1 -124.1(2)
C12 C7 C8 C9 177.27(19)
C12 C7 C8 C13 3.1(3)
C13 C8 C9 Fe1 -127.1(2)
C13 C8 C9 C10 172.83(19)
C13 C8 C9 C14 -1.6(3)
C14 C9 C10 Fe1 -124.5(2)
C14 C9 C10 C6 175.10(19)
C14 C9 C10 C15 -0.9(3)
C16 C1 C2 Fe1 121.95(16)
C16 C1 C2 C3 -166.60(17)
C16 C17 C18 C19 0.0(4)
C17 C16 C21 C20 0.3(4)
C17 C18 C19 C20 -0.1(4)
C18 C19 C20 C21 0.4(4)
C19 C20 C21 C16 -0.5(4)
C21 C16 C17 C18 0.0(3)
C22 C3 C4 Fe1 123.88(18)
C22 C3 C4 C5 172.27(18)
C22 C23 C24 C25 -0.4(3)
C23 C22 C27 C26 0.6(3)
C23 C24 C25 C26 0.5(3)
C24 C25 C26 C27 -0.1(3)
C25 C26 C27 C22 -0.5(3)
C27 C22 C23 C24 -0.2(3)
C28 C29 C30 C31 -0.2(4)
C29 C28 C33 C32 1.2(3)
C29 C30 C31 C32 0.7(4)
C30 C31 C32 C33 -0.2(4)
C31 C32 C33 C28 -0.8(3)
C33 C28 C29 C30 -0.7(3)
